data_4327607
loop_
_publ_author_name
'Yann Bretonni\`ere'
'Marinella Mazzanti'
'Jacques P\'ecaut'
'Frank A. Dunand'
'Andr\'e E. Merbach'

_publ_section_title
;
 Solid-State and Solution Properties of the Lanthanide Complexes of a New
 Heptadentate Tripodal Ligand: A Route to Gadolinium Complexes with an
 Improved Relaxation Efficiency
;
_journal_name_full 'Inorganic Chemistry'
_journal_page_first 6737
_journal_page_last 6745
_journal_paper_doi 10.1021/ic010591+
_journal_volume 40
_journal_year 2001
_chemical_formula_sum 'C21 H25 Lu N4 O11'
_chemical_formula_weight 684.42
_chemical_name_systematic
;
  ?
;
_space_group_IT_number 14
_symmetry_cell_setting monoclinic
_symmetry_space_group_name_Hall '-P 2yn'
_symmetry_space_group_name_H-M 'P 1 21/n 1'
_atom_sites_solution_hydrogens geom
_atom_sites_solution_primary direct
_atom_sites_solution_secondary difmap
_audit_creation_method SHELXL-97
_cell_angle_alpha 90.00
_cell_angle_beta 102.2990(10)
_cell_angle_gamma 90.00
_cell_formula_units_Z 4
_cell_length_a 10.3001(4)
_cell_length_b 16.2687(7)
_cell_length_c 14.6820(6)
_cell_measurement_temperature 193(2)
_cell_volume 2403.79(17)
_computing_cell_refinement 'Bruker SMART'
_computing_data_collection 'Bruker SMART'
_computing_data_reduction 'Bruker SHELXTL'
_computing_molecular_graphics 'Bruker SHELXTL'
_computing_publication_material 'Bruker SHELXTL'
_computing_structure_refinement 'SHELXL-97 (Sheldrick, 1997)'
_computing_structure_solution 'SHELXS-97 (Sheldrick, 1990)'
_diffrn_ambient_temperature 193(2)
_diffrn_measured_fraction_theta_full 0.920
_diffrn_measured_fraction_theta_max 0.920
_diffrn_measurement_device_type 'CCD area detector'
_diffrn_measurement_method 'phi and omega scans'
_diffrn_radiation_monochromator graphite
_diffrn_radiation_source 'fine-focus sealed tube'
_diffrn_radiation_type MoK\a
_diffrn_radiation_wavelength 0.71073
_diffrn_reflns_av_R_equivalents 0.0382
_diffrn_reflns_av_sigmaI/netI 0.0489
_diffrn_reflns_limit_h_max 13
_diffrn_reflns_limit_h_min -13
_diffrn_reflns_limit_k_max 19
_diffrn_reflns_limit_k_min -22
_diffrn_reflns_limit_l_max 12
_diffrn_reflns_limit_l_min -19
_diffrn_reflns_number 15257
_diffrn_reflns_theta_full 28.87
_diffrn_reflns_theta_max 28.87
_diffrn_reflns_theta_min 1.89
_exptl_absorpt_coefficient_mu 4.176
_exptl_absorpt_correction_type none
_exptl_crystal_density_diffrn 1.891
_exptl_crystal_F_000 1352
_exptl_crystal_size_max 0.1
_exptl_crystal_size_mid 0.25
_exptl_crystal_size_min 0.5
_refine_diff_density_max 1.136
_refine_diff_density_min -1.585
_refine_diff_density_rms 0.138
_refine_ls_extinction_method none
_refine_ls_goodness_of_fit_ref 0.947
_refine_ls_hydrogen_treatment mixed
_refine_ls_matrix_type full
_refine_ls_number_parameters 434
_refine_ls_number_reflns 5799
_refine_ls_number_restraints 0
_refine_ls_restrained_S_all 0.947
_refine_ls_R_factor_all 0.0393
_refine_ls_R_factor_gt 0.0252
_refine_ls_shift/su_max 0.127
_refine_ls_shift/su_mean 0.004
_refine_ls_structure_factor_coef Fsqd
_refine_ls_weighting_details 'calc w=1/[\s^2^(Fo^2^)+(0.0256P)^2^+0.0000P] where P=(Fo^2^+2Fc^2^)/3'
_refine_ls_weighting_scheme calc
_refine_ls_wR_factor_gt 0.0531
_refine_ls_wR_factor_ref 0.0550
_reflns_number_gt 4450
_reflns_number_total 5799
_reflns_threshold_expression >2sigma(I)
_cod_data_source_file ic0105912B_09.cif
_cod_data_source_block struc10
_cod_database_code 4327607

loop_
_symmetry_equiv_pos_as_xyz
'x, y, z'
'-x+1/2, y+1/2, -z+1/2'
'-x, -y, -z'
'x-1/2, -y-1/2, z-1/2'

loop_
_atom_site_label
_atom_site_type_symbol
_atom_site_fract_x
_atom_site_fract_y
_atom_site_fract_z
_atom_site_U_iso_or_equiv
_atom_site_adp_type
_atom_site_occupancy
_atom_site_symmetry_multiplicity
_atom_site_calc_flag
Lu Lu 0.030017(9) 0.243243(5) 0.475365(6) 0.01154(2) Uani 1 1 d
O1 O -0.01473(16) 0.14273(9) 0.36863(11) 0.0222(4) Uani 1 1 d
O2 O 0.02128(18) 0.01796(9) 0.31372(11) 0.0263(5) Uani 1 1 d
O11 O -0.18989(15) 0.27159(9) 0.41241(11) 0.0176(4) Uani 1 1 d
O12 O -0.40430(15) 0.28108(10) 0.41721(11) 0.0220(4) Uani 1 1 d
O21 O 0.02012(16) 0.34280(9) 0.36676(11) 0.0190(4) Uani 1 1 d
O22 O 0.06233(18) 0.46903(9) 0.32413(11) 0.0268(5) Uani 1 1 d
O31 O 0.24758(16) 0.25860(9) 0.45446(12) 0.0236(4) Uani 1 1 d
H31A H 0.283(2) 0.2958(14) 0.4550(16) 0.020(7) Uiso 1 1 d
H31B H 0.291(3) 0.2200(18) 0.432(2) 0.064(10) Uiso 1 1 d
O32 O 0.40390(18) 0.15560(10) 0.38750(13) 0.0298(5) Uani 1 1 d
H32B H 0.462(2) 0.1887(13) 0.3831(16) 0.021(7) Uiso 1 1 d
H32A H 0.381(3) 0.1448(16) 0.3382(18) 0.040(9) Uiso 1 1 d
O33 O 0.42271(18) 0.39096(11) 0.46711(14) 0.0277(5) Uani 1 1 d
O34 O 0.32110(19) 0.11279(10) 0.20414(14) 0.0358(6) Uani 1 1 d
H34A H 0.353(2) 0.0733(13) 0.2010(16) 0.016(7) Uiso 1 1 d
H34B H 0.233(4) 0.097(2) 0.189(3) 0.116(15) Uiso 1 1 d
N1 N 0.16441(18) 0.12101(10) 0.52191(13) 0.0149(5) Uani 1 1 d
N2 N -0.12180(18) 0.21582(11) 0.58166(13) 0.0140(4) Uani 1 1 d
N3 N 0.11190(17) 0.37287(10) 0.54486(12) 0.0125(4) Uani 1 1 d
N4 N 0.14155(18) 0.23009(10) 0.65164(13) 0.0150(5) Uani 1 1 d
C1 C 0.2756(2) 0.19477(13) 0.65877(16) 0.0190(6) Uani 1 1 d
H1B H 0.328(2) 0.2342(11) 0.6383(14) 0.005(5) Uiso 1 1 d
H1A H 0.316(2) 0.1785(13) 0.7227(15) 0.018(6) Uiso 1 1 d
C2 C 0.2655(2) 0.11973(13) 0.59700(16) 0.0170(6) Uani 1 1 d
C3 C 0.3551(2) 0.05513(14) 0.61348(17) 0.0226(6) Uani 1 1 d
H3 H 0.418(2) 0.0527(13) 0.6647(16) 0.024(7) Uiso 1 1 d
C4 C 0.3415(3) -0.00837(14) 0.54926(19) 0.0299(7) Uani 1 1 d
H4 H 0.406(3) -0.0486(15) 0.5556(17) 0.037(8) Uiso 1 1 d
C5 C 0.2387(3) -0.00642(13) 0.47118(18) 0.0266(7) Uani 1 1 d
H5 H 0.222(2) -0.0404(13) 0.4251(15) 0.021(7) Uiso 1 1 d
C6 C 0.1532(2) 0.05975(13) 0.46008(16) 0.0167(6) Uani 1 1 d
C7 C 0.0439(2) 0.07291(13) 0.37380(16) 0.0184(6) Uani 1 1 d
C11 C 0.0650(2) 0.17295(13) 0.69900(16) 0.0171(6) Uani 1 1 d
H11A H 0.092(2) 0.1776(13) 0.7737(15) 0.022(7) Uiso 1 1 d
H11B H 0.080(2) 0.1167(13) 0.6875(15) 0.018(6) Uiso 1 1 d
C12 C -0.0813(2) 0.18821(12) 0.66945(15) 0.0149(5) Uani 1 1 d
C13 C -0.1698(3) 0.17259(14) 0.72594(16) 0.0215(6) Uani 1 1 d
H13 H -0.137(2) 0.1531(14) 0.7903(17) 0.032(7) Uiso 1 1 d
C14 C -0.3034(3) 0.18615(15) 0.69339(17) 0.0243(6) Uani 1 1 d
H14 H -0.358(2) 0.1748(12) 0.7269(15) 0.011(6) Uiso 1 1 d
C15 C -0.3456(2) 0.21555(15) 0.60283(17) 0.0223(6) Uani 1 1 d
H15 H -0.433(3) 0.2287(14) 0.5799(18) 0.031(7) Uiso 1 1 d
C16 C -0.2524(2) 0.22975(12) 0.55030(16) 0.0146(5) Uani 1 1 d
C17 C -0.2858(2) 0.26349(12) 0.45199(16) 0.0155(5) Uani 1 1 d
C21 C 0.1489(2) 0.31174(13) 0.69897(16) 0.0183(6) Uani 1 1 d
H21A H 0.214(2) 0.3112(14) 0.7549(17) 0.030(7) Uiso 1 1 d
H21B H 0.061(2) 0.3231(13) 0.7258(16) 0.028(7) Uiso 1 1 d
C22 C 0.1685(2) 0.38126(12) 0.63584(16) 0.0147(5) Uani 1 1 d
C23 C 0.2354(2) 0.45267(14) 0.66960(16) 0.0205(6) Uani 1 1 d
H23 H 0.273(2) 0.4586(13) 0.7296(14) 0.014(6) Uiso 1 1 d
C24 C 0.2414(2) 0.51687(13) 0.60896(18) 0.0227(6) Uani 1 1 d
H24 H 0.279(3) 0.5637(14) 0.6322(17) 0.034(8) Uiso 1 1 d
C25 C 0.1848(2) 0.50747(12) 0.51567(17) 0.0201(6) Uani 1 1 d
H25 H 0.191(2) 0.5434(12) 0.4813(14) 0.009(6) Uiso 1 1 d
C26 C 0.1217(2) 0.43408(13) 0.48502(16) 0.0157(6) Uani 1 1 d
C27 C 0.0627(2) 0.41573(13) 0.38322(16) 0.0159(6) Uani 1 1 d
H33A H 0.494(3) 0.3595(16) 0.4566(17) 0.036(8) Uiso 1 1 d
H33B H 0.439(4) 0.409(2) 0.477(3) 0.092(15) Uiso 1 1 d
O35 O 0.5654(2) 0.46062(12) 0.63450(13) 0.0348(6) Uani 1 1 d
H35A H 0.537(3) 0.4624(16) 0.6757(17) 0.031(8) Uiso 1 1 d
H35B H 0.568(6) 0.508(3) 0.614(4) 0.19(2) Uiso 1 1 d

loop_
_atom_site_aniso_label
_atom_site_aniso_U_11
_atom_site_aniso_U_22
_atom_site_aniso_U_33
_atom_site_aniso_U_23
_atom_site_aniso_U_13
_atom_site_aniso_U_12
Lu 0.01163(4) 0.01207(4) 0.01010(4) -0.00081(4) 0.00047(3) -0.00039(4)
O1 0.0256(9) 0.0184(7) 0.0181(9) -0.0057(7) -0.0059(8) 0.0037(7)
O2 0.0346(10) 0.0176(8) 0.0220(9) -0.0074(7) -0.0043(8) 0.0012(7)
O11 0.0128(7) 0.0278(8) 0.0120(8) 0.0055(7) 0.0020(6) 0.0021(7)
O12 0.0115(8) 0.0332(8) 0.0198(9) 0.0050(7) -0.0001(7) 0.0021(7)
O21 0.0240(9) 0.0202(8) 0.0115(8) 0.0016(6) 0.0007(7) -0.0055(7)
O22 0.0332(10) 0.0234(8) 0.0197(9) 0.0081(7) -0.0032(8) -0.0097(8)
O31 0.0200(8) 0.0186(8) 0.0353(10) -0.0052(7) 0.0128(7) -0.0033(7)
O32 0.0287(10) 0.0265(9) 0.0359(11) -0.0063(8) 0.0109(9) -0.0008(8)
O33 0.0230(10) 0.0268(9) 0.0342(11) -0.0052(8) 0.0080(8) -0.0013(8)
O34 0.0340(11) 0.0210(9) 0.0502(13) -0.0112(8) 0.0041(10) 0.0043(8)
N1 0.0137(9) 0.0144(8) 0.0150(10) -0.0008(7) -0.0007(8) -0.0002(7)
N2 0.0168(9) 0.0131(8) 0.0124(9) 0.0003(7) 0.0040(8) -0.0018(7)
N3 0.0103(9) 0.0141(8) 0.0131(9) -0.0024(7) 0.0028(8) 0.0005(7)
N4 0.0157(9) 0.0139(8) 0.0135(9) -0.0002(7) -0.0011(8) 0.0001(7)
C1 0.0192(12) 0.0196(11) 0.0159(12) 0.0001(9) -0.0017(10) 0.0007(10)
C2 0.0144(11) 0.0192(11) 0.0161(12) 0.0020(9) 0.0000(10) 0.0009(9)
C3 0.0199(13) 0.0241(11) 0.0198(13) 0.0005(10) -0.0047(11) 0.0037(10)
C4 0.0307(15) 0.0241(12) 0.0319(15) -0.0005(11) -0.0001(12) 0.0128(11)
C5 0.0353(15) 0.0166(11) 0.0253(14) -0.0066(10) 0.0007(12) 0.0030(11)
C6 0.0169(12) 0.0156(10) 0.0167(12) 0.0002(9) 0.0013(10) -0.0009(9)
C7 0.0208(12) 0.0137(10) 0.0199(13) -0.0010(9) 0.0022(11) -0.0025(9)
C11 0.0211(12) 0.0178(10) 0.0109(11) 0.0032(9) -0.0001(10) -0.0012(9)
C12 0.0195(12) 0.0126(9) 0.0110(11) 0.0001(8) -0.0002(10) -0.0010(9)
C13 0.0291(13) 0.0247(12) 0.0093(11) 0.0040(9) 0.0012(10) -0.0012(11)
C14 0.0235(13) 0.0331(13) 0.0199(13) 0.0027(11) 0.0130(11) -0.0031(11)
C15 0.0180(12) 0.0270(12) 0.0220(13) 0.0035(10) 0.0043(11) -0.0018(10)
C16 0.0144(10) 0.0137(10) 0.0149(11) 0.0008(8) 0.0016(9) 0.0000(9)
C17 0.0155(10) 0.0144(10) 0.0155(11) -0.0006(9) 0.0013(9) -0.0003(9)
C21 0.0213(13) 0.0190(11) 0.0122(12) -0.0040(9) -0.0018(10) 0.0008(10)
C22 0.0109(11) 0.0164(10) 0.0160(11) -0.0012(9) 0.0013(9) 0.0041(9)
C23 0.0203(13) 0.0221(11) 0.0159(12) -0.0082(10) -0.0034(11) 0.0015(10)
C24 0.0198(12) 0.0161(10) 0.0303(14) -0.0067(10) 0.0012(11) -0.0030(10)
C25 0.0209(12) 0.0117(10) 0.0274(14) 0.0027(10) 0.0048(11) 0.0009(9)
C26 0.0133(11) 0.0164(10) 0.0182(12) -0.0004(9) 0.0049(10) 0.0048(9)
C27 0.0131(11) 0.0151(10) 0.0203(12) 0.0004(9) 0.0054(10) 0.0015(9)
O35 0.0358(11) 0.0407(11) 0.0276(11) 0.0047(9) 0.0060(10) 0.0033(9)

loop_
_atom_type_symbol
_atom_type_description
_atom_type_scat_dispersion_real
_atom_type_scat_dispersion_imag
_atom_type_scat_source
C C 0.0033 0.0016 'International Tables Vol C Tables 4.2.6.8 and 6.1.1.4'
H H 0.0000 0.0000 'International Tables Vol C Tables 4.2.6.8 and 6.1.1.4'
N N 0.0061 0.0033 'International Tables Vol C Tables 4.2.6.8 and 6.1.1.4'
O O 0.0106 0.0060 'International Tables Vol C Tables 4.2.6.8 and 6.1.1.4'
Lu Lu -0.4720 5.8584 'International Tables Vol C Tables 4.2.6.8 and 6.1.1.4'

loop_
_geom_angle_atom_site_label_1
_geom_angle_atom_site_label_2
_geom_angle_atom_site_label_3
_geom_angle
O1 Lu O21 93.32(6)
O1 Lu O11 80.07(6)
O21 Lu O11 71.38(6)
O1 Lu O31 92.65(6)
O21 Lu O31 74.42(6)
O11 Lu O31 144.45(6)
O1 Lu N3 158.86(6)
O21 Lu N3 68.37(6)
O11 Lu N3 102.70(6)
O31 Lu N3 72.79(6)
O1 Lu N1 67.72(6)
O21 Lu N1 136.10(6)
O11 Lu N1 136.67(6)
O31 Lu N1 67.73(6)
N3 Lu N1 117.89(6)
O1 Lu N2 104.23(6)
O21 Lu N2 129.41(6)
O11 Lu N2 65.77(6)
O31 Lu N2 148.65(6)
N3 Lu N2 95.84(6)
N1 Lu N2 94.22(6)
O1 Lu N4 127.95(5)
O21 Lu N4 134.70(5)
O11 Lu N4 127.05(6)
O31 Lu N4 84.67(6)
N3 Lu N4 67.16(5)
N1 Lu N4 63.30(6)
N2 Lu N4 64.09(6)
C7 O1 Lu 125.50(14)
C17 O11 Lu 126.64(13)
C27 O21 Lu 124.99(14)
C6 N1 C2 119.00(18)
C6 N1 Lu 117.16(13)
C2 N1 Lu 122.45(13)
C12 N2 C16 117.9(2)
C12 N2 Lu 123.81(15)
C16 N2 Lu 118.30(14)
C26 N3 C22 119.74(18)
C26 N3 Lu 115.99(14)
C22 N3 Lu 123.12(13)
C1 N4 C11 107.76(17)
C1 N4 C21 111.00(17)
C11 N4 C21 108.57(18)
C1 N4 Lu 108.03(14)
C11 N4 Lu 110.52(12)
C21 N4 Lu 110.91(12)
N4 C1 C2 109.09(18)
N1 C2 C3 121.7(2)
N1 C2 C1 114.96(18)
C3 C2 C1 123.3(2)
C2 C3 C4 118.7(2)
C5 C4 C3 119.6(2)
C6 C5 C4 118.2(2)
N1 C6 C5 122.8(2)
N1 C6 C7 113.74(18)
C5 C6 C7 123.3(2)
O2 C7 O1 125.5(2)
O2 C7 C6 118.95(19)
O1 C7 C6 115.49(19)
N4 C11 C12 111.28(17)
N2 C12 C13 121.9(2)
N2 C12 C11 114.9(2)
C13 C12 C11 123.2(2)
C14 C13 C12 120.1(2)
C13 C14 C15 118.2(2)
C16 C15 C14 118.7(2)
N2 C16 C15 123.2(2)
N2 C16 C17 113.3(2)
C15 C16 C17 123.5(2)
O12 C17 O11 125.6(2)
O12 C17 C16 118.4(2)
O11 C17 C16 115.98(19)
N4 C21 C22 112.49(19)
N3 C22 C23 121.1(2)
N3 C22 C21 116.71(18)
C23 C22 C21 122.1(2)
C24 C23 C22 119.3(2)
C25 C24 C23 119.3(2)
C24 C25 C26 119.2(2)
N3 C26 C25 121.3(2)
N3 C26 C27 115.29(18)
C25 C26 C27 123.4(2)
O22 C27 O21 125.2(2)
O22 C27 C26 119.86(19)
O21 C27 C26 114.86(19)

loop_
_geom_bond_atom_site_label_1
_geom_bond_atom_site_label_2
_geom_bond_distance
Lu O1 2.2438(15)
Lu O21 2.2599(15)
Lu O11 2.3035(15)
Lu O31 2.3391(17)
Lu N3 2.4152(16)
Lu N1 2.4361(17)
Lu N2 2.474(2)
Lu N4 2.6071(18)
O1 C7 1.281(3)
O2 C7 1.242(3)
O11 C17 1.255(3)
O12 C17 1.252(3)
O21 C27 1.270(2)
O22 C27 1.226(3)
N1 C6 1.336(3)
N1 C2 1.345(3)
N2 C12 1.345(3)
N2 C16 1.345(3)
N3 C26 1.346(3)
N3 C22 1.346(3)
N4 C1 1.479(3)
N4 C11 1.484(3)
N4 C21 1.494(3)
C1 C2 1.511(3)
C2 C3 1.386(3)
C3 C4 1.385(3)
C4 C5 1.385(3)
C5 C6 1.378(3)
C6 C7 1.520(3)
C11 C12 1.497(3)
C12 C13 1.381(4)
C13 C14 1.375(4)
C14 C15 1.393(3)
C15 C16 1.374(4)
C16 C17 1.514(3)
C21 C22 1.503(3)
C22 C23 1.388(3)
C23 C24 1.382(3)
C24 C25 1.378(3)
C25 C26 1.388(3)
C26 C27 1.518(3)

loop_
_geom_hbond_atom_site_label_D
_geom_hbond_atom_site_label_H
_geom_hbond_atom_site_label_A
_geom_hbond_distance_DH
_geom_hbond_distance_HA
_geom_hbond_distance_DA
_geom_hbond_angle_DHA
_geom_hbond_site_symmetry_A
O31 H31B O32 0.87(3) 1.79(3) 2.654(2) 169(3) .
O31 H31A O33 0.70(2) 2.10(2) 2.790(2) 168(2) .
O32 H32B O12 0.81(2) 2.03(2) 2.810(2) 160(2) 1_655
O32 H32A O34 0.73(3) 2.00(3) 2.735(3) 179(3) .
O33 H33A O12 0.94(3) 1.82(3) 2.732(3) 164(2) 1_655
O33 H33B O35 0.35(4) 2.55(4) 2.819(3) 139(7) .
O34 H34A O22 0.73(2) 1.98(2) 2.701(2) 173(3) 2_545
O34 H34B O35 0.93(4) 1.98(4) 2.874(3) 162(4) 4_565
O35 H35A O2 0.73(3) 2.09(3) 2.786(3) 160(3) 4_666
O35 H35B O33 0.83(5) 2.05(5) 2.855(3) 165(5) 3_666
